data_7037800
loop_
_publ_author_name
'Bi, L.H.'
'Peng, J.'
'Huang, R.-D.'
'Wang, E.-B.'
'Hu, C.-W.'
'Wang, Y.-H.'

_publ_section_title
;
 Rational syntheses, characterization, crystal structure, and replacement
 reactions of coordinated water molecules of (As2 W18 M4 (H2 O)2 O68)(10-)
 (M = Cd, Co, Cu, Fe, Mn, Ni or Zn)
;
_journal_name_full 'Journal of the Chemical Society. Dalton Transactions'
_journal_page_first 121
_journal_page_last 129
_journal_volume 2001
_journal_year 2001
_chemical_formula_sum 'As2 Cu4 H68 K8 Na2 O102 W18'
_chemical_name_systematic 'K8 Na2 (Cu4 (H2 O)2 (As W9 O34)2) (H2 O)32'
_space_group_IT_number 2
_symmetry_space_group_name_Hall '-P 1'
_symmetry_space_group_name_H-M 'P -1'
_cell_angle_alpha 82.82
_cell_angle_beta 71.26
_cell_angle_gamma 81.79
_cell_formula_units_Z 1
_cell_length_a 11.858
_cell_length_b 12.525
_cell_length_c 17.107
_cell_volume 2372.905
_citation_journal_id_ASTM JCSDAA
_cod_data_source_file Bi_JCSDAA_2001_159.cif
_cod_data_source_block H68As2Cu4K8Na2O102W18
_cod_original_formula_sum 'H68 As2 Cu4 K8 Na2 O102 W18'
_cod_database_code 7037800

loop_
_symmetry_equiv_pos_as_xyz
x,y,z
-x,-y,-z

loop_
_atom_site_label
_atom_site_type_symbol
_atom_site_fract_x
_atom_site_fract_y
_atom_site_fract_z
_atom_site_occupancy
_atom_site_U_iso_or_equiv
O23 O-2 0.5771 -0.2676 0.2528 1 0.0
O5 O-2 0.9429 -0.0145 0.0755 1 0.0
K1 K+1 0.3938 0.01 0.3486 1 0.0
O22 O-2 0.1232 0.372 0.0811 1 0.0
O39 O-2 0.257 -0.1589 0.4186 1 0.0
O8 O-2 0.4705 0.0666 0.0958 1 0.0
K4 K+1 0.3924 -0.1364 0.0978 1 0.0
O40 O-2 0.017 -0.377 0.4949 1 0.0
W7 W+6 0.93945 -0.20403 0.28524 1 0.0
O28 O-2 0.784 -0.202 0.1378 1 0.0
O6 O-2 0.0056 -0.3132 0.3335 1 0.0
O35 O-2 0.6366 0.8133 0.0213 1 0.0
O27 O-2 0.9771 0.2941 0.236 1 0.0
O19 O-2 0.159 -0.0346 0.1272 1 0.0
O4 O-2 0.6525 0.3241 0.1822 1 0.0
O49 O-2 0.327 -0.273 0.28 1 0.0
W3 W+6 0.89642 0.19953 0.3252 1 0.0
O31 O-2 0.8259 -0.1383 0.3851 1 0.0
K3 K+1 0.2783 0.4834 0.1349 1 0.0
O47 O-2 0.4891 0.5127 0.188 1 0.0
O15 O-2 0.87 0.204 -0.0088 1 0.0
O16 O-2 0.5984 -0.048 0.1987 1 0.0
O20 O-2 0.6336 0.2173 0.0636 1 0.0
O3 O-2 0.8156 0.0744 0.3742 1 0.0
W4 W+6 0.70247 -0.0267 0.38752 1 0.0
O42 O-2 0.9684 -0.4026 0.0816 1 0.0
O24 O-2 0.0811 0.184 0.0323 1 0.0
O17 O-2 0.8921 0.3081 0.1103 1 0.0
O38 O-2 0.069 -0.535 0.284 1 0.0
O10 O-2 0.7939 -0.2633 0.2887 1 0.0
O46 O-2 0.0043 -0.0894 0.4673 1 0.0
O36 O-2 0.2525 -0.301 0.1546 1 0.0
O14 O-2 0.4986 0.307 0.3394 1 0.0
Na1 Na+1 0.766 -0.3699 0.6308 1 0.0
O29 O-2 0.6186 -0.1159 0.348 1 0.0
W2 W+6 0.05045 0.25913 0.11839 1 0.0
O41 O-2 0.3067 0.2832 0.2155 1 0.0
O32 O-2 0.7497 0.1254 0.1582 1 0.0
W6 W+6 0.61107 0.22814 0.27324 1 0.0
Cu2 Cu+2 0.95687 -0.21508 0.07561 1 0.0
O37 O-2 0.71 -0.3184 0.4938 1 0.0
O30 O-2 0.9977 -0.2234 0.1788 1 0.0
O43 O-2 0.4669 0.3856 0.0114 1 0.0
W8 W+6 0.13176 0.0224 0.22118 1 0.0
O44 O-2 0.7916 0.5012 0.2147 1 0.0
O12 O-2 0.263 -0.0157 0.2446 1 0.0
O26 O-2 0.8777 0.2683 0.4085 1 0.0
O33 O-2 0.6138 0.096 0.342 1 0.0
K2 K+1 0.7021 0.6127 0.0847 1 0.0
W1 W+6 0.59523 0.07604 0.12213 1 0.0
As1 As+5 0.868 0.0378 0.1662 1 0.0
O34 O-2 0.6258 -0.0291 0.494 1 0.0
O7 O-2 0.0372 -0.0906 0.279 1 0.0
O51 O-2 0.638 0.412 0.478 0.5 0.0
W9 W+6 0.76759 0.28654 0.0664 1 0.0
O52 O-2 0.802 0.508 0.383 0.5 0.0
W5 W+6 0.68147 -0.17937 0.23793 1 0.0
O2 O-2 0.7481 0.2498 0.299 1 0.0
O9 O-2 0.7098 0.0107 0.0452 1 0.0
O25 O-2 0.0469 0.1132 0.3114 1 0.0
O13 O-2 0.8201 -0.0593 0.2382 1 0.0
O11 O-2 0.5242 0.1625 0.2178 1 0.0
O18 O-2 0.1633 0.1645 0.1565 1 0.0
O45 O-2 0.809 -0.1569 0.5914 1 0.0
O1 O-2 0.9546 0.104 0.1979 1 0.0
O48 O-2 0.458 -0.235 0.49 1 0.0
O50 O-2 0.483 -0.456 0.372 1 0.0
Cu1 Cu+2 0.12163 -0.01376 0.02317 1 0.0
O21 O-2 0.756 0.4091 0.005 1 0.0
